data_8104001
loop_
_publ_author_name
'Huber, M.'
'Deiseroth, H.J.'

_publ_section_title
;
 Crystal structure of zirconium diphosphide, ZrP2
;
_journal_name_full 'Zeitschrift fuer Kristallographie (149,1979-)'
_journal_page_first 370
_journal_page_last 370
_journal_volume 209
_journal_year 1994
_chemical_formula_sum 'P2 Zr'
_chemical_name_systematic 'Zr P2'
_space_group_IT_number 62
_symmetry_space_group_name_Hall '-P 2ac 2n'
_symmetry_space_group_name_H-M 'P n m a'
_cell_angle_alpha 90
_cell_angle_beta 90
_cell_angle_gamma 90
_cell_formula_units_Z 4
_cell_length_a 6.505
_cell_length_b 3.5169
_cell_length_c 8.757
_cell_volume 200.338
_citation_journal_id_ASTM ZEKRDZ
_cod_data_source_file Huber_ZEKRDZ_1994_1613.cif
_cod_data_source_block P2Zr1
_cod_original_cell_volume 200.3377
_cod_original_formula_sum 'P2 Zr1'
_cod_database_code 8104001

loop_
_symmetry_equiv_pos_as_xyz
x,y,z
-x+1/2,-y,z+1/2
x+1/2,-y+1/2,-z+1/2
-x,y+1/2,-z
-x,-y,-z
x-1/2,y,-z-1/2
-x-1/2,y-1/2,z-1/2
x,-y-1/2,z

loop_
_atom_site_label
_atom_site_type_symbol
_atom_site_fract_x
_atom_site_fract_y
_atom_site_fract_z
_atom_site_occupancy
_atom_site_U_iso_or_equiv
Zr1 Zr+4 0.28038 0.25 0.16277 1 0.0
P2 P-2 0.9049 0.25 0.6446 1 0.0
P1 P-2 0.8908 0.25 0.0396 1 0.0
